data_7061568
loop_
_publ_author_name
'Pramanik, Kuheli'
'Sun, Yu-Chen'
'Brand\~ao, Paula'
'Jana, Narayan Ch.'
'Wang, Xin-Yi'
'Panja, Anangamohan'

_publ_section_title
;
 Macrocycle supported dinuclear lanthanide complexes with different
 \b-diketonate co-ligands displaying zero field single-molecule magnetic
 behaviour
;
_journal_issue 24
_journal_name_full 'New Journal of Chemistry'
_journal_page_first 11722
_journal_page_last 11733
_journal_paper_doi 10.1039/D2NJ01017H
_journal_volume 46
_journal_year 2022
_chemical_formula_sum 'C48 H66 Dy2 N6 O11'
_chemical_formula_weight 1228.06
_space_group_crystal_system monoclinic
_space_group_IT_number 14
_space_group_name_Hall '-P 2yn'
_space_group_name_H-M_alt 'P 1 21/n 1'
_atom_sites_solution_hydrogens mixed
_audit_creation_method SHELXL-2018/3
_audit_update_record
;
2022-05-12 deposited with the CCDC.	2022-05-16 downloaded from the CCDC.
;
_cell_angle_alpha 90
_cell_angle_beta 99.464(3)
_cell_angle_gamma 90
_cell_formula_units_Z 2
_cell_length_a 10.8976(5)
_cell_length_b 10.7327(5)
_cell_length_c 22.0512(10)
_cell_measurement_reflns_used 438
_cell_measurement_temperature 150(2)
_cell_measurement_theta_max 26.25
_cell_measurement_theta_min 2.90
_cell_volume 2544.0(2)
_computing_cell_refinement 'Bruker Smart'
_computing_data_collection 'Bruker Smart'
_computing_data_reduction 'Bruker Saint'
_computing_molecular_graphics 'Mercury (Macrae et al 2008)'
_computing_publication_material 'SHELXL-2016/4 (Sheldrick, 2016)'
_computing_structure_refinement 'SHELXL-2018/3 (Sheldrick, 2018)'
_computing_structure_solution 'SHELXT 2014/5 (Sheldrick, 2014)'
_diffrn_ambient_temperature 150(2)
_diffrn_measured_fraction_theta_full 1.000
_diffrn_measured_fraction_theta_max 0.999
_diffrn_measurement_device_type CCD
_diffrn_measurement_method 'omega and phi scans'
_diffrn_radiation_type MoK\a
_diffrn_radiation_wavelength 0.71073
_diffrn_reflns_av_unetI/netI 0.0731
_diffrn_reflns_Laue_measured_fraction_full 1.000
_diffrn_reflns_Laue_measured_fraction_max 0.999
_diffrn_reflns_limit_h_max 13
_diffrn_reflns_limit_h_min -14
_diffrn_reflns_limit_k_max 13
_diffrn_reflns_limit_k_min 0
_diffrn_reflns_limit_l_max 28
_diffrn_reflns_limit_l_min 0
_diffrn_reflns_number 5922
_diffrn_reflns_point_group_measured_fraction_full 1.000
_diffrn_reflns_point_group_measured_fraction_max 0.999
_diffrn_reflns_theta_full 25.242
_diffrn_reflns_theta_max 27.190
_diffrn_reflns_theta_min 1.873
_diffrn_source 'fine-focus sealed tube'
_exptl_absorpt_coefficient_mu 2.977
_exptl_absorpt_correction_T_max 0.7455
_exptl_absorpt_correction_T_min 0.4673
_exptl_absorpt_correction_type multi-scan
_exptl_crystal_colour Bronze
_exptl_crystal_density_diffrn 1.603
_exptl_crystal_description Block
_exptl_crystal_F_000 1232
_exptl_crystal_size_max 0.200
_exptl_crystal_size_mid 0.160
_exptl_crystal_size_min 0.040
_refine_diff_density_max 3.498
_refine_diff_density_min -2.331
_refine_diff_density_rms 0.203
_refine_ls_extinction_method none
_refine_ls_goodness_of_fit_ref 1.033
_refine_ls_hydrogen_treatment mixed
_refine_ls_matrix_type full
_refine_ls_number_parameters 310
_refine_ls_number_reflns 5922
_refine_ls_number_restraints 8
_refine_ls_restrained_S_all 1.046
_refine_ls_R_factor_all 0.0709
_refine_ls_R_factor_gt 0.0569
_refine_ls_shift/su_max 0.000
_refine_ls_shift/su_mean 0.000
_refine_ls_structure_factor_coef Fsqd
_refine_ls_weighting_details 'w=1/[\s^2^(Fo^2^)+(0.0600P)^2^+18.6850P] where P=(Fo^2^+2Fc^2^)/3'
_refine_ls_weighting_scheme calc
_refine_ls_wR_factor_gt 0.1353
_refine_ls_wR_factor_ref 0.1465
_reflns_Friedel_coverage 0.000
_reflns_number_gt 4968
_reflns_number_total 5922
_reflns_threshold_expression 'I > 2\s(I)'
_cod_data_source_file d2nj01017h2.cif
_cod_data_source_block complex2_twin5
_cod_depositor_comments 'Adding full bibliography for 7061568--7061573.cif.'
_cod_original_sg_symbol_H-M 'P 21/n'
_cod_database_code 7061568
_shelx_shelxl_version_number 2018/3
_shelx_space_group_comment
;
The symmetry employed for this shelxl refinement is uniquely defined
by the following loop, which should always be used as a source of
symmetry information in preference to the above space-group names.
They are only intended as comments.
;
_shelx_estimated_absorpt_t_min 0.587
_shelx_estimated_absorpt_t_max 0.890

loop_
_space_group_symop_operation_xyz
'x, y, z'
'-x+1/2, y+1/2, -z+1/2'
'-x, -y, -z'
'x-1/2, -y-1/2, z-1/2'

loop_
_atom_site_label
_atom_site_type_symbol
_atom_site_fract_x
_atom_site_fract_y
_atom_site_fract_z
_atom_site_U_iso_or_equiv
_atom_site_adp_type
_atom_site_occupancy
_atom_site_site_symmetry_order
_atom_site_calc_flag
_atom_site_refinement_flags_posn
_atom_site_refinement_flags_adp
_atom_site_refinement_flags_occupancy
_atom_site_disorder_assembly
_atom_site_disorder_group
Dy Dy 0.1251(3) 0.4809(3) 0.07332(13) 0.0360(13) Uani 0.5 1 d . . P A 1
Dy1 Dy 0.1242(2) 0.4819(2) 0.07379(7) 0.0127(7) Uani 0.5 1 d . U P A 2
O1 O 0.0585(5) 0.5935(5) -0.0158(2) 0.0244(11) Uani 1 1 d . . . . .
O2 O 0.2373(6) 0.6651(5) 0.0887(2) 0.0304(13) Uani 1 1 d . . . . .
O3 O 0.3082(5) 0.4377(5) 0.1420(3) 0.0305(13) Uani 1 1 d . . . . .
O4 O -0.0075(6) 0.6234(5) 0.1116(3) 0.0318(13) Uani 1 1 d . . . . .
O5 O 0.0555(6) 0.3898(5) 0.1580(2) 0.0298(12) Uani 1 1 d . . . . .
N1 N 0.2814(6) 0.4495(6) -0.0005(3) 0.0246(14) Uani 1 1 d . . . . .
N2 N 0.1492(6) 0.2399(6) 0.0723(3) 0.0275(14) Uani 1 1 d D . . . .
C1 C 0.1250(7) 0.6787(7) -0.0394(3) 0.0239(16) Uani 1 1 d . . . . .
C2 C 0.2423(7) 0.6489(7) -0.0544(4) 0.0243(16) Uani 1 1 d . . . . .
C3 C 0.3042(8) 0.7384(8) -0.0852(4) 0.0299(18) Uani 1 1 d . . . . .
H3 H 0.381197 0.716795 -0.097358 0.036 Uiso 1 1 calc R U . . .
C4 C 0.2569(8) 0.8560(7) -0.0983(4) 0.0327(19) Uani 1 1 d . . . . .
C5 C 0.1426(8) 0.8853(7) -0.0808(4) 0.0319(18) Uani 1 1 d . . . . .
H5 H 0.109172 0.966509 -0.088728 0.038 Uiso 1 1 calc R U . . .
C6 C 0.0768(7) 0.7988(7) -0.0520(4) 0.0253(16) Uani 1 1 d . . . . .
C7 C 0.3248(11) 0.9491(9) -0.1321(6) 0.054(3) Uani 1 1 d . . . . .
H7A H 0.404123 0.913322 -0.138931 0.080 Uiso 1 1 calc R U . . .
H7B H 0.340551 1.025156 -0.107439 0.080 Uiso 1 1 calc R U . . .
H7C H 0.273816 0.969160 -0.171734 0.080 Uiso 1 1 calc R U . . .
C8 C 0.3047(8) 0.5291(7) -0.0396(4) 0.0276(17) Uani 1 1 d . . . . .
H8 H 0.369831 0.508876 -0.061682 0.033 Uiso 1 1 calc R U . . .
C9 C 0.3739(8) 0.3463(7) 0.0088(4) 0.0324(19) Uani 1 1 d . . . . .
H9A H 0.430480 0.360275 0.048151 0.039 Uiso 1 1 calc R U . . .
H9B H 0.424651 0.349733 -0.024519 0.039 Uiso 1 1 calc R U . . .
C10 C 0.3177(8) 0.2158(7) 0.0098(4) 0.0303(18) Uani 1 1 d . . . . .
H10A H 0.248214 0.208548 -0.025089 0.036 Uiso 1 1 calc R U . . .
H10B H 0.381717 0.154056 0.003223 0.036 Uiso 1 1 calc R U . . .
C11 C 0.2696(8) 0.1823(7) 0.0684(4) 0.0295(18) Uani 1 1 d . . . . .
H11A H 0.261335 0.090621 0.070717 0.035 Uiso 1 1 calc R U . . .
H11B H 0.331125 0.209251 0.104186 0.035 Uiso 1 1 calc R U . . .
C12 C 0.0445(8) 0.1720(7) 0.0335(4) 0.0308(18) Uani 1 1 d . . . . .
H12A H 0.041883 0.195262 -0.010111 0.037 Uiso 1 1 calc R U . . .
H12B H 0.059727 0.081221 0.037334 0.037 Uiso 1 1 calc R U . . .
C13 C 0.3518(8) 0.6898(8) 0.1035(4) 0.0314(18) Uani 1 1 d . . . . .
C14 C 0.4412(8) 0.6099(8) 0.1350(4) 0.0343(19) Uani 1 1 d . . . . .
H14 H 0.525356 0.636817 0.142648 0.041 Uiso 1 1 calc R U . . .
C15 C 0.4128(8) 0.4919(8) 0.1559(4) 0.0296(17) Uani 1 1 d . . . . .
C16 C 0.3902(9) 0.8201(8) 0.0882(5) 0.042(2) Uani 1 1 d . . . . .
H16A H 0.358593 0.838045 0.044864 0.063 Uiso 1 1 calc R U . . .
H16B H 0.481197 0.826144 0.095588 0.063 Uiso 1 1 calc R U . . .
H16C H 0.355777 0.880494 0.114193 0.063 Uiso 1 1 calc R U . . .
C17 C 0.5105(9) 0.4230(10) 0.1999(4) 0.046(2) Uani 1 1 d . . . . .
H17A H 0.492159 0.430542 0.241744 0.069 Uiso 1 1 calc R U . . .
H17B H 0.592548 0.459001 0.198131 0.069 Uiso 1 1 calc R U . . .
H17C H 0.510293 0.334891 0.188251 0.069 Uiso 1 1 calc R U . . .
C18 C -0.0797(8) 0.6228(8) 0.1509(4) 0.0307(18) Uani 1 1 d . . . . .
C19 C -0.0954(9) 0.5226(8) 0.1898(4) 0.038(2) Uani 1 1 d . . . . .
H19 H -0.154066 0.531010 0.217001 0.046 Uiso 1 1 calc R U . . .
C20 C -0.0296(9) 0.4123(9) 0.1904(4) 0.035(2) Uani 1 1 d . . . . .
C21 C -0.1560(10) 0.7374(9) 0.1558(5) 0.046(2) Uani 1 1 d . . . . .
H21A H -0.104004 0.811501 0.154494 0.069 Uiso 1 1 calc R U . . .
H21B H -0.188332 0.735790 0.194749 0.069 Uiso 1 1 calc R U . . .
H21C H -0.225606 0.739788 0.121485 0.069 Uiso 1 1 calc R U . . .
C22 C -0.0532(11) 0.3080(10) 0.2340(5) 0.052(3) Uani 1 1 d . . . . .
H22A H -0.074604 0.231315 0.210537 0.078 Uiso 1 1 calc R U . . .
H22B H -0.122184 0.331492 0.255164 0.078 Uiso 1 1 calc R U . . .
H22C H 0.021877 0.294214 0.264396 0.078 Uiso 1 1 calc R U . . .
O100 O 0.4188(16) 0.3932(15) 0.3832(10) 0.085(6) Uani 0.55 1 d G . P . .
H10C H 0.381302 0.321580 0.382798 0.127 Uiso 0.55 1 d G U P . .
H10D H 0.376046 0.434403 0.352859 0.127 Uiso 0.55 1 d G U P . .
C100 C 0.207500 0.716563 0.240600 0.127(7) Uani 1 1 d . . . . .
H10E H 0.282397 0.753370 0.228765 0.191 Uiso 1 1 calc R U . . .
H10F H 0.146946 0.698743 0.203608 0.191 Uiso 1 1 calc R U . . .
H10G H 0.171147 0.775128 0.266775 0.191 Uiso 1 1 calc R U . . .
C101 C 0.236747 0.613503 0.270700 0.127(7) Uani 1 1 d D . . . .
N100 N 0.241302 0.527400 0.296100 0.127(7) Uani 0.5 1 d . . P B 1
N101 N 0.313(2) 0.559(2) 0.2981(11) 0.127(7) Uani 0.5 1 d D . P B 2
H2 H 0.143(17) 0.226(18) 0.112(2) 0.153 Uiso 1 1 d D U . . .

loop_
_atom_site_aniso_label
_atom_site_aniso_U_11
_atom_site_aniso_U_22
_atom_site_aniso_U_33
_atom_site_aniso_U_23
_atom_site_aniso_U_13
_atom_site_aniso_U_12
Dy 0.0307(16) 0.0197(14) 0.0577(19) 0.0047(10) 0.0071(10) 0.0095(10)
Dy1 0.0190(10) 0.0127(10) 0.0057(6) -0.0002(6) 0.0002(5) -0.0057(7)
O1 0.023(3) 0.020(2) 0.028(3) 0.002(2) 0.001(2) -0.004(2)
O2 0.035(4) 0.021(3) 0.034(3) -0.001(2) 0.004(2) -0.005(2)
O3 0.023(3) 0.028(3) 0.037(3) 0.002(2) -0.006(2) 0.005(2)
O4 0.030(3) 0.026(3) 0.041(3) 0.002(2) 0.010(3) 0.007(2)
O5 0.036(3) 0.024(3) 0.031(3) 0.004(2) 0.009(2) 0.002(2)
N1 0.029(4) 0.016(3) 0.027(3) 0.002(2) -0.001(3) 0.003(3)
N2 0.025(4) 0.023(3) 0.035(4) 0.004(3) 0.006(3) 0.000(3)
C1 0.025(4) 0.018(3) 0.027(4) 0.001(3) -0.001(3) 0.000(3)
C2 0.021(4) 0.019(3) 0.032(4) 0.003(3) -0.001(3) -0.001(3)
C3 0.024(4) 0.027(4) 0.039(5) 0.005(3) 0.009(3) -0.003(3)
C4 0.033(5) 0.023(4) 0.042(5) 0.004(3) 0.008(4) -0.004(3)
C5 0.033(5) 0.018(4) 0.044(5) 0.004(3) 0.006(4) -0.006(3)
C6 0.020(4) 0.019(4) 0.036(4) 0.000(3) 0.004(3) -0.004(3)
C7 0.055(7) 0.034(5) 0.080(8) 0.024(5) 0.034(6) 0.003(5)
C8 0.025(4) 0.022(4) 0.036(5) -0.005(3) 0.006(3) -0.001(3)
C9 0.032(5) 0.027(4) 0.041(5) 0.006(4) 0.014(4) 0.009(4)
C10 0.026(4) 0.024(4) 0.042(5) 0.001(3) 0.011(3) 0.007(3)
C11 0.026(4) 0.017(3) 0.046(5) 0.007(3) 0.009(4) 0.009(3)
C12 0.030(5) 0.021(4) 0.042(5) -0.001(3) 0.005(3) 0.002(3)
C13 0.027(4) 0.032(4) 0.036(5) -0.010(4) 0.007(3) -0.007(4)
C14 0.026(5) 0.038(5) 0.039(5) -0.010(4) 0.006(4) -0.006(4)
C15 0.021(4) 0.034(4) 0.033(4) -0.001(3) 0.003(3) -0.003(3)
C16 0.039(6) 0.032(5) 0.055(6) -0.008(4) 0.005(4) -0.014(4)
C17 0.032(5) 0.055(6) 0.044(6) -0.003(5) -0.015(4) 0.003(5)
C18 0.024(4) 0.029(4) 0.038(5) -0.003(3) 0.000(3) 0.003(3)
C19 0.039(5) 0.042(5) 0.037(5) -0.006(4) 0.015(4) 0.000(4)
C20 0.035(5) 0.040(5) 0.027(4) 0.001(4) 0.003(3) -0.006(4)
C21 0.045(6) 0.043(5) 0.055(6) -0.001(5) 0.019(5) 0.012(5)
C22 0.065(8) 0.050(6) 0.045(6) 0.013(5) 0.024(5) 0.005(5)
O100 0.058(11) 0.042(8) 0.151(18) 0.020(10) 0.008(10) -0.011(8)
C100 0.151(13) 0.143(13) 0.104(11) -0.061(9) 0.070(10) -0.078(12)
C101 0.151(13) 0.143(13) 0.104(11) -0.061(9) 0.070(10) -0.078(12)
N100 0.151(13) 0.143(13) 0.104(11) -0.061(9) 0.070(10) -0.078(12)
N101 0.151(13) 0.143(13) 0.104(11) -0.061(9) 0.070(10) -0.078(12)

loop_
_atom_type_symbol
_atom_type_description
_atom_type_scat_dispersion_real
_atom_type_scat_dispersion_imag
_atom_type_scat_source
C C 0.0033 0.0016 'International Tables Vol C Tables 4.2.6.8 and 6.1.1.4'
H H 0.0000 0.0000 'International Tables Vol C Tables 4.2.6.8 and 6.1.1.4'
N N 0.0061 0.0033 'International Tables Vol C Tables 4.2.6.8 and 6.1.1.4'
O O 0.0106 0.0060 'International Tables Vol C Tables 4.2.6.8 and 6.1.1.4'
Dy Dy -0.1892 4.4098 'International Tables Vol C Tables 4.2.6.8 and 6.1.1.4'

loop_
_geom_angle_atom_site_label_1
_geom_angle_atom_site_label_2
_geom_angle_atom_site_label_3
_geom_angle
_geom_angle_site_symmetry_1
_geom_angle_site_symmetry_3
_geom_angle_publ_flag
O1 Dy O2 76.3(2) . . ?
O1 Dy O1 66.1(2) . 3_565 ?
O2 Dy O1 139.2(2) . 3_565 ?
O1 Dy O5 142.8(3) . . ?
O2 Dy O5 118.2(2) . . ?
O1 Dy O5 85.9(2) 3_565 . ?
O1 Dy O3 139.9(3) . . ?
O2 Dy O3 72.7(2) . . ?
O1 Dy O3 148.0(2) 3_565 . ?
O5 Dy O3 75.8(2) . . ?
O1 Dy O4 80.8(2) . . ?
O2 Dy O4 74.6(2) . . ?
O1 Dy O4 84.0(2) 3_565 . ?
O5 Dy O4 71.8(2) . . ?
O3 Dy O4 113.9(2) . . ?
O1 Dy N1 71.2(2) . . ?
O2 Dy N1 79.4(2) . . ?
O1 Dy N1 102.1(2) 3_565 . ?
O5 Dy N1 141.9(2) . . ?
O3 Dy N1 78.5(2) . . ?
O4 Dy N1 145.5(2) . . ?
O1 Dy N2 121.9(2) . . ?
O2 Dy N2 142.9(3) . . ?
O1 Dy N2 74.5(2) 3_565 . ?
O5 Dy N2 68.8(2) . . ?
O3 Dy N2 74.5(2) . . ?
O4 Dy N2 135.9(3) . . ?
N1 Dy N2 77.6(2) . . ?
O1 Dy Dy 33.14(13) . 3_565 ?
O2 Dy Dy 108.18(19) . 3_565 ?
O1 Dy Dy 33.00(13) 3_565 3_565 ?
O5 Dy Dy 115.6(2) . 3_565 ?
O3 Dy Dy 164.3(2) . 3_565 ?
O4 Dy Dy 80.91(18) . 3_565 ?
N1 Dy Dy 86.22(17) . 3_565 ?
N2 Dy Dy 98.92(19) . 3_565 ?
O2 Dy1 O1 76.40(19) . . ?
O2 Dy1 O1 139.5(2) . 3_565 ?
O1 Dy1 O1 66.1(2) . 3_565 ?
O2 Dy1 O5 118.7(2) . . ?
O1 Dy1 O5 143.3(2) . . ?
O1 Dy1 O5 86.1(2) 3_565 . ?
O2 Dy1 O4 75.0(2) . . ?
O1 Dy1 O4 81.2(2) . . ?
O1 Dy1 O4 84.4(2) 3_565 . ?
O5 Dy1 O4 72.3(2) . . ?
O2 Dy1 O3 72.7(2) . . ?
O1 Dy1 O3 139.5(2) . . ?
O1 Dy1 O3 147.6(2) 3_565 . ?
O5 Dy1 O3 75.9(2) . . ?
O4 Dy1 O3 114.4(2) . . ?
O2 Dy1 N1 79.1(2) . . ?
O1 Dy1 N1 70.9(2) . . ?
O1 Dy1 N1 101.6(2) 3_565 . ?
O5 Dy1 N1 141.4(2) . . ?
O4 Dy1 N1 145.6(2) . . ?
O3 Dy1 N1 78.1(2) . . ?
O2 Dy1 N2 142.4(2) . . ?
O1 Dy1 N2 121.4(2) . . ?
O1 Dy1 N2 74.3(2) 3_565 . ?
O5 Dy1 N2 68.7(2) . . ?
O4 Dy1 N2 136.3(2) . . ?
O3 Dy1 N2 74.2(2) . . ?
N1 Dy1 N2 77.1(2) . . ?
C1 O1 Dy 125.3(5) . . ?
C1 O1 Dy1 125.4(4) . . ?
C1 O1 Dy 119.9(4) . 3_565 ?
Dy O1 Dy 113.9(2) . 3_565 ?
C13 O2 Dy 133.7(5) . . ?
C13 O2 Dy1 134.0(5) . . ?
C15 O3 Dy 134.4(5) . . ?
C15 O3 Dy1 134.4(5) . . ?
C18 O4 Dy1 136.9(5) . . ?
C18 O4 Dy 137.0(5) . . ?
C20 O5 Dy1 136.0(5) . . ?
C20 O5 Dy 136.4(5) . . ?
C8 N1 C9 112.9(7) . . ?
C8 N1 Dy 124.8(5) . . ?
C9 N1 Dy 121.0(5) . . ?
C8 N1 Dy1 124.6(5) . . ?
C9 N1 Dy1 121.2(5) . . ?
C11 N2 C12 111.5(6) . . ?
C11 N2 Dy 120.8(5) . . ?
C12 N2 Dy 114.9(5) . . ?
C11 N2 Dy1 121.1(5) . . ?
C12 N2 Dy1 114.8(5) . . ?
C11 N2 H2 102(10) . . ?
C12 N2 H2 108(10) . . ?
Dy N2 H2 97(10) . . ?
Dy1 N2 H2 97(10) . . ?
O1 C1 C6 120.0(7) . . ?
O1 C1 C2 120.7(7) . . ?
C6 C1 C2 119.2(7) . . ?
C1 C2 C3 118.8(7) . . ?
C1 C2 C8 123.5(7) . . ?
C3 C2 C8 117.6(7) . . ?
C4 C3 C2 122.2(8) . . ?
C4 C3 H3 118.9 . . ?
C2 C3 H3 118.9 . . ?
C3 C4 C5 117.9(8) . . ?
C3 C4 C7 120.8(8) . . ?
C5 C4 C7 121.2(8) . . ?
C6 C5 C4 121.8(7) . . ?
C6 C5 H5 119.1 . . ?
C4 C5 H5 119.1 . . ?
C5 C6 C1 120.0(7) . . ?
C5 C6 C12 122.4(7) . 3_565 ?
C1 C6 C12 117.6(7) . 3_565 ?
C4 C7 H7A 109.5 . . ?
C4 C7 H7B 109.5 . . ?
H7A C7 H7B 109.5 . . ?
C4 C7 H7C 109.5 . . ?
H7A C7 H7C 109.5 . . ?
H7B C7 H7C 109.5 . . ?
N1 C8 C2 127.3(8) . . ?
N1 C8 H8 116.4 . . ?
C2 C8 H8 116.4 . . ?
N1 C9 C10 114.8(7) . . ?
N1 C9 H9A 108.6 . . ?
C10 C9 H9A 108.6 . . ?
N1 C9 H9B 108.6 . . ?
C10 C9 H9B 108.6 . . ?
H9A C9 H9B 107.5 . . ?
C11 C10 C9 115.1(7) . . ?
C11 C10 H10A 108.5 . . ?
C9 C10 H10A 108.5 . . ?
C11 C10 H10B 108.5 . . ?
C9 C10 H10B 108.5 . . ?
H10A C10 H10B 107.5 . . ?
N2 C11 C10 112.8(6) . . ?
N2 C11 H11A 109.0 . . ?
C10 C11 H11A 109.0 . . ?
N2 C11 H11B 109.0 . . ?
C10 C11 H11B 109.0 . . ?
H11A C11 H11B 107.8 . . ?
C6 C12 N2 111.8(6) 3_565 . ?
C6 C12 H12A 109.2 3_565 . ?
N2 C12 H12A 109.2 . . ?
C6 C12 H12B 109.2 3_565 . ?
N2 C12 H12B 109.2 . . ?
H12A C12 H12B 107.9 . . ?
O2 C13 C14 125.4(8) . . ?
O2 C13 C16 115.7(8) . . ?
C14 C13 C16 118.9(8) . . ?
C13 C14 C15 123.1(8) . . ?
C13 C14 H14 118.4 . . ?
C15 C14 H14 118.4 . . ?
O3 C15 C14 124.9(8) . . ?
O3 C15 C17 116.1(8) . . ?
C14 C15 C17 118.9(8) . . ?
C13 C16 H16A 109.5 . . ?
C13 C16 H16B 109.5 . . ?
H16A C16 H16B 109.5 . . ?
C13 C16 H16C 109.5 . . ?
H16A C16 H16C 109.5 . . ?
H16B C16 H16C 109.5 . . ?
C15 C17 H17A 109.5 . . ?
C15 C17 H17B 109.5 . . ?
H17A C17 H17B 109.5 . . ?
C15 C17 H17C 109.5 . . ?
H17A C17 H17C 109.5 . . ?
H17B C17 H17C 109.5 . . ?
O4 C18 C19 125.1(8) . . ?
O4 C18 C21 117.5(8) . . ?
C19 C18 C21 117.3(8) . . ?
C20 C19 C18 123.2(8) . . ?
C20 C19 H19 118.4 . . ?
C18 C19 H19 118.4 . . ?
O5 C20 C19 125.2(8) . . ?
O5 C20 C22 115.2(8) . . ?
C19 C20 C22 119.6(8) . . ?
C18 C21 H21A 109.5 . . ?
C18 C21 H21B 109.5 . . ?
H21A C21 H21B 109.5 . . ?
C18 C21 H21C 109.5 . . ?
H21A C21 H21C 109.5 . . ?
H21B C21 H21C 109.5 . . ?
C20 C22 H22A 109.5 . . ?
C20 C22 H22B 109.5 . . ?
H22A C22 H22B 109.5 . . ?
C20 C22 H22C 109.5 . . ?
H22A C22 H22C 109.5 . . ?
H22B C22 H22C 109.5 . . ?
H10C O100 H10D 104.5 . . ?
C101 C100 H10E 109.5 . . ?
C101 C100 H10F 109.5 . . ?
H10E C100 H10F 109.5 . . ?
C101 C100 H10G 109.5 . . ?
H10E C100 H10G 109.5 . . ?
H10F C100 H10G 109.5 . . ?
N100 C101 C100 168.478(1) . . ?
N101 C101 C100 145.7(15) . . ?

loop_
_geom_bond_atom_site_label_1
_geom_bond_atom_site_label_2
_geom_bond_distance
_geom_bond_site_symmetry_2
_geom_bond_publ_flag
Dy O1 2.319(6) . ?
Dy O2 2.319(6) . ?
Dy O1 2.327(6) 3_565 ?
Dy O5 2.341(6) . ?
Dy O3 2.344(6) . ?
Dy O4 2.353(6) . ?
Dy N1 2.565(8) . ?
Dy N2 2.600(7) . ?
Dy Dy 3.893(6) 3_565 ?
Dy1 O2 2.315(6) . ?
Dy1 O1 2.320(5) . ?
Dy1 O1 2.327(5) 3_565 ?
Dy1 O5 2.332(6) . ?
Dy1 O4 2.334(6) . ?
Dy1 O3 2.349(6) . ?
Dy1 N1 2.582(7) . ?
Dy1 N2 2.612(7) . ?
O1 C1 1.327(9) . ?
O2 C13 1.265(10) . ?
O3 C15 1.272(10) . ?
O4 C18 1.263(11) . ?
O5 C20 1.285(11) . ?
N1 C8 1.268(10) . ?
N1 C9 1.489(10) . ?
N2 C11 1.466(10) . ?
N2 C12 1.497(10) . ?
N2 H2 0.900(11) . ?
C1 C6 1.402(10) . ?
C1 C2 1.408(11) . ?
C2 C3 1.411(10) . ?
C2 C8 1.466(11) . ?
C3 C4 1.376(12) . ?
C3 H3 0.9500 . ?
C4 C5 1.399(12) . ?
C4 C7 1.510(12) . ?
C5 C6 1.388(11) . ?
C5 H5 0.9500 . ?
C6 C12 1.479(11) 3_565 ?
C7 H7A 0.9800 . ?
C7 H7B 0.9800 . ?
C7 H7C 0.9800 . ?
C8 H8 0.9500 . ?
C9 C10 1.531(11) . ?
C9 H9A 0.9900 . ?
C9 H9B 0.9900 . ?
C10 C11 1.516(11) . ?
C10 H10A 0.9900 . ?
C10 H10B 0.9900 . ?
C11 H11A 0.9900 . ?
C11 H11B 0.9900 . ?
C12 H12A 0.9900 . ?
C12 H12B 0.9900 . ?
C13 C14 1.395(13) . ?
C13 C16 1.514(12) . ?
C14 C15 1.399(12) . ?
C14 H14 0.9500 . ?
C15 C17 1.510(12) . ?
C16 H16A 0.9800 . ?
C16 H16B 0.9800 . ?
C16 H16C 0.9800 . ?
C17 H17A 0.9800 . ?
C17 H17B 0.9800 . ?
C17 H17C 0.9800 . ?
C18 C19 1.404(12) . ?
C18 C21 1.498(12) . ?
C19 C20 1.383(13) . ?
C19 H19 0.9500 . ?
C20 C22 1.524(12) . ?
C21 H21A 0.9800 . ?
C21 H21B 0.9800 . ?
C21 H21C 0.9800 . ?
C22 H22A 0.9800 . ?
C22 H22B 0.9800 . ?
C22 H22C 0.9800 . ?
O100 H10C 0.8700 . ?
O100 H10D 0.8700 . ?
C100 C101 1.30232(4) . ?
C100 H10E 0.9800 . ?
C100 H10F 0.9800 . ?
C100 H10G 0.9800 . ?
C101 N100 1.07752(4) . ?
C101 N101 1.111(19) . ?

loop_
_geom_hbond_atom_site_label_D
_geom_hbond_atom_site_label_H
_geom_hbond_atom_site_label_A
_geom_hbond_distance_DH
_geom_hbond_distance_HA
_geom_hbond_distance_DA
_geom_hbond_angle_DHA
_geom_hbond_site_symmetry_A
_geom_hbond_publ_flag
C11 H11B O3 0.99 2.61 3.177(10) 116.1 . yes

loop_
_geom_torsion_atom_site_label_1
_geom_torsion_atom_site_label_2
_geom_torsion_atom_site_label_3
_geom_torsion_atom_site_label_4
_geom_torsion
_geom_torsion_site_symmetry_1
_geom_torsion_site_symmetry_2
_geom_torsion_site_symmetry_3
_geom_torsion_site_symmetry_4
_geom_torsion_publ_flag
Dy O1 C1 C6 -125.6(6) . . . . ?
Dy1 O1 C1 C6 -125.1(6) . . . . ?
Dy O1 C1 C6 66.3(8) 3_565 . . . ?
Dy O1 C1 C2 56.8(9) . . . . ?
Dy1 O1 C1 C2 57.3(9) . . . . ?
Dy O1 C1 C2 -111.3(7) 3_565 . . . ?
O1 C1 C2 C3 173.6(7) . . . . ?
C6 C1 C2 C3 -4.0(11) . . . . ?
O1 C1 C2 C8 -6.6(11) . . . . ?
C6 C1 C2 C8 175.8(7) . . . . ?
C1 C2 C3 C4 3.4(12) . . . . ?
C8 C2 C3 C4 -176.4(8) . . . . ?
C2 C3 C4 C5 -0.8(13) . . . . ?
C2 C3 C4 C7 -179.2(9) . . . . ?
C3 C4 C5 C6 -1.1(13) . . . . ?
C7 C4 C5 C6 177.3(9) . . . . ?
C4 C5 C6 C1 0.4(12) . . . . ?
C4 C5 C6 C12 -179.5(8) . . . 3_565 ?
O1 C1 C6 C5 -175.4(7) . . . . ?
C2 C1 C6 C5 2.2(11) . . . . ?
O1 C1 C6 C12 4.5(11) . . . 3_565 ?
C2 C1 C6 C12 -177.9(7) . . . 3_565 ?
C9 N1 C8 C2 -172.2(8) . . . . ?
Dy N1 C8 C2 -5.3(12) . . . . ?
Dy1 N1 C8 C2 -5.4(12) . . . . ?
C1 C2 C8 N1 -18.0(13) . . . . ?
C3 C2 C8 N1 161.8(8) . . . . ?
C8 N1 C9 C10 -134.8(8) . . . . ?
Dy N1 C9 C10 57.8(9) . . . . ?
Dy1 N1 C9 C10 58.0(9) . . . . ?
N1 C9 C10 C11 -75.5(9) . . . . ?
C12 N2 C11 C10 78.2(8) . . . . ?
Dy N2 C11 C10 -61.5(8) . . . . ?
Dy1 N2 C11 C10 -61.8(8) . . . . ?
C9 C10 C11 N2 77.2(9) . . . . ?
C11 N2 C12 C6 161.3(6) . . . 3_565 ?
Dy N2 C12 C6 -56.5(8) . . . 3_565 ?
Dy1 N2 C12 C6 -56.1(8) . . . 3_565 ?
Dy O2 C13 C14 -23.1(13) . . . . ?
Dy1 O2 C13 C14 -22.6(13) . . . . ?
Dy O2 C13 C16 160.3(6) . . . . ?
Dy1 O2 C13 C16 160.8(6) . . . . ?
O2 C13 C14 C15 -2.1(14) . . . . ?
C16 C13 C14 C15 174.3(8) . . . . ?
Dy O3 C15 C14 7.4(13) . . . . ?
Dy1 O3 C15 C14 6.7(13) . . . . ?
Dy O3 C15 C17 -174.6(6) . . . . ?
Dy1 O3 C15 C17 -175.3(6) . . . . ?
C13 C14 C15 O3 9.8(14) . . . . ?
C13 C14 C15 C17 -168.2(8) . . . . ?
Dy1 O4 C18 C19 4.3(14) . . . . ?
Dy O4 C18 C19 4.4(14) . . . . ?
Dy1 O4 C18 C21 -174.8(6) . . . . ?
Dy O4 C18 C21 -174.7(6) . . . . ?
O4 C18 C19 C20 1.7(15) . . . . ?
C21 C18 C19 C20 -179.1(9) . . . . ?
Dy1 O5 C20 C19 -13.6(14) . . . . ?
Dy O5 C20 C19 -13.8(14) . . . . ?
Dy1 O5 C20 C22 168.7(6) . . . . ?
Dy O5 C20 C22 168.5(6) . . . . ?
C18 C19 C20 O5 2.8(15) . . . . ?
C18 C19 C20 C22 -179.7(9) . . . . ?
